data_4038167
loop_
_publ_author_name
'Shimada, Takahide'
'Mori, Shigeki'
'Ishida, Masatoshi'
'Furuta, Hiroyuki'

_publ_section_title
;
 Regioselectively \a- and \b-alkynylated BODIPY dyes via gold(I)-catalyzed
 direct C-H functionalization and their photophysical properties.
;
_journal_name_full 'Beilstein journal of organic chemistry'
_journal_page_first 587
_journal_page_last 595
_journal_paper_doi 10.3762/bjoc.16.53
_journal_volume 16
_journal_year 2020
_chemical_formula_moiety 'C44 H65 B F2 N2 Si2'
_chemical_formula_sum 'C44 H65 B F2 N2 Si2'
_chemical_formula_weight 726.97
_space_group_crystal_system monoclinic
_space_group_IT_number 5
_space_group_name_Hall 'C 2y'
_space_group_name_H-M_alt 'C 1 2 1'
_atom_sites_solution_hydrogens geom
_atom_sites_solution_primary direct
_atom_sites_solution_secondary difmap
_audit_creation_method SHELXL-2018/3
_cell_angle_alpha 90
_cell_angle_beta 100.114(2)
_cell_angle_gamma 90
_cell_formula_units_Z 8
_cell_length_a 33.9498(8)
_cell_length_b 21.4322(5)
_cell_length_c 12.1761(3)
_cell_measurement_reflns_used 28428
_cell_measurement_temperature 100(2)
_cell_measurement_theta_max 31.23
_cell_measurement_theta_min 1.90
_cell_volume 8721.9(4)
_computing_cell_refinement 'CrysAlisPro 1.171.39.46 (Rigaku OD, 2018)'
_computing_data_collection 'CrystalClear (Rigaku Inc., 2008)'
_computing_data_reduction 'CrysAlisPro 1.171.39.46 (Rigaku OD, 2018)'
_computing_molecular_graphics 'CrystalStructure 4.3.2 (Rigaku, 2019)'
_computing_publication_material 'CrystalStructure 4.3.2 (Rigaku, 2019)'
_computing_structure_refinement 'SHELXL-2018/3 (Sheldrick, 2018)'
_computing_structure_solution 'SHELXT 2018/2 (Sheldrick, 2018)'
_diffrn_ambient_temperature 100(2)
_diffrn_detector_area_resol_mean 7.111
_diffrn_measured_fraction_theta_full 0.999
_diffrn_measured_fraction_theta_max 1.000
_diffrn_measurement_device_type 'Rigaku Varimax with Saturn'
_diffrn_measurement_method '\w scans'
_diffrn_radiation_type MoK\a
_diffrn_radiation_wavelength 0.71073
_diffrn_reflns_av_R_equivalents 0.0836
_diffrn_reflns_av_unetI/netI 0.0819
_diffrn_reflns_Laue_measured_fraction_full 0.999
_diffrn_reflns_Laue_measured_fraction_max 1.000
_diffrn_reflns_limit_h_max 44
_diffrn_reflns_limit_h_min -44
_diffrn_reflns_limit_k_max 28
_diffrn_reflns_limit_k_min -28
_diffrn_reflns_limit_l_max 16
_diffrn_reflns_limit_l_min -16
_diffrn_reflns_number 74283
_diffrn_reflns_point_group_measured_fraction_full 0.999
_diffrn_reflns_point_group_measured_fraction_max 0.999
_diffrn_reflns_theta_full 25.242
_diffrn_reflns_theta_max 28.000
_diffrn_reflns_theta_min 1.699
_diffrn_source 'rotating anode X-ray generator'
_exptl_absorpt_coefficient_mu 0.121
_exptl_absorpt_correction_T_max 0.999
_exptl_absorpt_correction_T_min 0.751
_exptl_absorpt_correction_type multi-scan
_exptl_absorpt_process_details
;
CrysAlisPro 1.171.39.46 (Rigaku Oxford Diffraction, 2018)
Empirical absorption correction using spherical harmonics,
 implemented in SCALE3 ABSPACK scaling algorithm.
;
_exptl_crystal_colour red
_exptl_crystal_density_diffrn 1.107
_exptl_crystal_density_method 'not measured'
_exptl_crystal_description plate
_exptl_crystal_F_000 3152
_exptl_crystal_size_max 0.170
_exptl_crystal_size_mid 0.150
_exptl_crystal_size_min 0.010
_refine_diff_density_max 0.524
_refine_diff_density_min -0.279
_refine_diff_density_rms 0.071
_refine_ls_abs_structure_details
;
 Flack x determined using 5331 quotients [(I+)-(I-)]/[(I+)+(I-)]
 (Parsons, Flack and Wagner, Acta Cryst. B69 (2013) 249-259).
;
_refine_ls_abs_structure_Flack 0.05(6)
_refine_ls_extinction_method none
_refine_ls_goodness_of_fit_ref 1.002
_refine_ls_hydrogen_treatment constr
_refine_ls_matrix_type full
_refine_ls_number_parameters 958
_refine_ls_number_reflns 21044
_refine_ls_number_restraints 1
_refine_ls_restrained_S_all 1.002
_refine_ls_R_factor_all 0.0966
_refine_ls_R_factor_gt 0.0640
_refine_ls_shift/su_max 0.000
_refine_ls_shift/su_mean 0.000
_refine_ls_structure_factor_coef Fsqd
_refine_ls_weighting_details 'w=1/[\s^2^(Fo^2^)+(0.0872P)^2^] where P=(Fo^2^+2Fc^2^)/3'
_refine_ls_weighting_scheme calc
_refine_ls_wR_factor_gt 0.1419
_refine_ls_wR_factor_ref 0.1603
_reflns_Friedel_coverage 0.948
_reflns_Friedel_fraction_full 1.000
_reflns_Friedel_fraction_max 0.999
_reflns_number_gt 15105
_reflns_number_total 21044
_reflns_threshold_expression 'I > 2\s(I)'
_cod_data_source_file 1860-5397-16-53-S3.cif
_cod_data_source_block shelxl
_cod_depositor_comments 'Adding full bibliography for 4038167--4038168.cif.'
_cod_original_sg_symbol_H-M 'C 2'
_cod_database_code 4038167
_shelx_shelxl_version_number 2018/3
_shelx_space_group_comment
;
The symmetry employed for this shelxl refinement is uniquely defined
by the following loop, which should always be used as a source of
symmetry information in preference to the above space-group names.
They are only intended as comments.
;
_shelx_estimated_absorpt_t_min 0.980
_shelx_estimated_absorpt_t_max 0.999

loop_
_space_group_symop_operation_xyz
'x, y, z'
'-x, y, -z'
'x+1/2, y+1/2, z'
'-x+1/2, y+1/2, -z'

loop_
_atom_site_label
_atom_site_type_symbol
_atom_site_fract_x
_atom_site_fract_y
_atom_site_fract_z
_atom_site_U_iso_or_equiv
_atom_site_adp_type
_atom_site_occupancy
_atom_site_site_symmetry_order
_atom_site_calc_flag
_atom_site_refinement_flags_posn
_atom_site_refinement_flags_adp
_atom_site_refinement_flags_occupancy
_atom_site_disorder_assembly
_atom_site_disorder_group
Si1 Si 0.13874(4) 0.69269(7) -0.22632(11) 0.0204(3) Uani 1 1 d . . . . .
Si2 Si 0.14562(4) 0.31160(7) 0.87190(11) 0.0225(3) Uani 1 1 d . . . . .
Si3 Si 0.35862(5) 0.69271(7) -0.35632(12) 0.0244(3) Uani 1 1 d . . . . .
Si4 Si 0.35887(4) 0.31366(7) 0.74245(11) 0.0233(3) Uani 1 1 d . . . . .
F1 F 0.20332(9) 0.45844(15) 0.3087(2) 0.0294(7) Uani 1 1 d . . . . .
F2 F 0.20489(9) 0.55000(15) 0.4028(2) 0.0297(8) Uani 1 1 d . . . . .
F3 F 0.29315(9) 0.46156(15) 0.1222(2) 0.0304(8) Uani 1 1 d . . . . .
F4 F 0.29791(8) 0.55368(15) 0.2174(2) 0.0285(7) Uani 1 1 d . . . . .
N1 N 0.15259(12) 0.5348(2) 0.2433(3) 0.0200(9) Uani 1 1 d . . . . .
N2 N 0.15286(12) 0.4766(2) 0.4199(3) 0.0171(9) Uani 1 1 d . . . . .
N3 N 0.34654(12) 0.53225(19) 0.0994(3) 0.0182(9) Uani 1 1 d . . . . .
N4 N 0.34759(12) 0.4738(2) 0.2769(3) 0.0184(9) Uani 1 1 d . . . . .
C1 C 0.16453(16) 0.5650(3) 0.1597(4) 0.0220(11) Uani 1 1 d . . . . .
C2 C 0.13049(16) 0.5835(2) 0.0823(4) 0.0209(11) Uani 1 1 d . . . . .
C3 C 0.09641(15) 0.5646(2) 0.1218(4) 0.0190(11) Uani 1 1 d . . . . .
C4 C 0.11064(14) 0.5327(2) 0.2253(4) 0.0189(11) Uani 1 1 d . . . . .
C5 C 0.09019(16) 0.5022(2) 0.2979(4) 0.0171(11) Uani 1 1 d . . . . .
C6 C 0.11072(14) 0.4734(2) 0.3953(4) 0.0186(11) Uani 1 1 d . . . . .
C7 C 0.09718(15) 0.4389(2) 0.4806(4) 0.0188(11) Uani 1 1 d . . . . .
C8 C 0.13151(15) 0.4219(3) 0.5558(4) 0.0207(11) Uani 1 1 d . . . . .
C9 C 0.16517(15) 0.4465(2) 0.5159(4) 0.0193(11) Uani 1 1 d . . . . .
C10 C 0.20715(15) 0.5767(3) 0.1508(5) 0.0288(13) Uani 1 1 d . . . . .
H10A H 0.208352 0.605928 0.089621 0.035 Uiso 1 1 calc R U . . .
H10B H 0.219876 0.537249 0.136010 0.035 Uiso 1 1 calc R U . . .
H10C H 0.221227 0.594525 0.220916 0.035 Uiso 1 1 calc R U . . .
C11 C 0.13207(15) 0.6169(3) -0.0192(4) 0.0211(11) Uani 1 1 d . . . . .
C12 C 0.13400(16) 0.6447(3) -0.1038(4) 0.0229(12) Uani 1 1 d . . . . .
C13 C 0.16940(18) 0.6492(3) -0.3160(5) 0.0307(13) Uani 1 1 d . . . . .
H13 H 0.176331 0.679466 -0.372112 0.037 Uiso 1 1 calc R U . . .
C14 C 0.1470(2) 0.5953(3) -0.3804(6) 0.053(2) Uani 1 1 d . . . . .
H14A H 0.137437 0.566602 -0.328186 0.064 Uiso 1 1 calc R U . . .
H14B H 0.165003 0.572981 -0.421567 0.064 Uiso 1 1 calc R U . . .
H14C H 0.124125 0.611562 -0.433073 0.064 Uiso 1 1 calc R U . . .
C15 C 0.20884(17) 0.6252(3) -0.2486(5) 0.0424(16) Uani 1 1 d . . . . .
H15A H 0.223705 0.602532 -0.298049 0.051 Uiso 1 1 calc R U . . .
H15B H 0.203190 0.597111 -0.189719 0.051 Uiso 1 1 calc R U . . .
H15C H 0.224850 0.660544 -0.214798 0.051 Uiso 1 1 calc R U . . .
C16 C 0.16405(18) 0.7679(3) -0.1711(5) 0.0339(13) Uani 1 1 d . . . . .
H16 H 0.142583 0.796688 -0.155148 0.041 Uiso 1 1 calc R U . . .
C17 C 0.1938(2) 0.7595(3) -0.0615(6) 0.0479(17) Uani 1 1 d . . . . .
H17A H 0.214737 0.729952 -0.073068 0.057 Uiso 1 1 calc R U . . .
H17B H 0.179668 0.743276 -0.003879 0.057 Uiso 1 1 calc R U . . .
H17C H 0.205970 0.799789 -0.037554 0.057 Uiso 1 1 calc R U . . .
C18 C 0.18516(18) 0.8004(3) -0.2554(6) 0.0473(17) Uani 1 1 d . . . . .
H18A H 0.207612 0.774610 -0.269433 0.057 Uiso 1 1 calc R U . . .
H18B H 0.195204 0.840964 -0.225776 0.057 Uiso 1 1 calc R U . . .
H18C H 0.166288 0.806446 -0.325275 0.057 Uiso 1 1 calc R U . . .
C19 C 0.08577(16) 0.7055(3) -0.3052(4) 0.0291(13) Uani 1 1 d . . . . .
H19 H 0.076964 0.664863 -0.341914 0.035 Uiso 1 1 calc R U . . .
C20 C 0.08422(19) 0.7532(4) -0.3985(6) 0.0473(19) Uani 1 1 d . . . . .
H20A H 0.090620 0.794618 -0.366194 0.057 Uiso 1 1 calc R U . . .
H20B H 0.057320 0.753718 -0.443631 0.057 Uiso 1 1 calc R U . . .
H20C H 0.103734 0.741906 -0.445620 0.057 Uiso 1 1 calc R U . . .
C21 C 0.05580(18) 0.7210(4) -0.2294(5) 0.0465(18) Uani 1 1 d . . . . .
H21A H 0.028533 0.716833 -0.271401 0.056 Uiso 1 1 calc R U . . .
H21B H 0.060100 0.763975 -0.202270 0.056 Uiso 1 1 calc R U . . .
H21C H 0.059513 0.692290 -0.165806 0.056 Uiso 1 1 calc R U . . .
C22 C 0.05448(15) 0.5754(3) 0.0641(4) 0.0247(12) Uani 1 1 d . . . . .
H22A H 0.054640 0.600886 -0.002707 0.030 Uiso 1 1 calc R U . . .
H22B H 0.039599 0.597269 0.114545 0.030 Uiso 1 1 calc R U . . .
H22C H 0.041627 0.535272 0.042497 0.030 Uiso 1 1 calc R U . . .
C23 C 0.04556(16) 0.4984(2) 0.2728(4) 0.0174(12) Uani 1 1 d . . . . .
C24 C 0.02728(15) 0.4507(3) 0.2033(4) 0.0223(12) Uani 1 1 d . . . . .
C25 C -0.01357(15) 0.4491(3) 0.1774(4) 0.0244(12) Uani 1 1 d . . . . .
H25 H -0.025855 0.416469 0.130736 0.029 Uiso 1 1 calc R U . . .
C26 C -0.03786(17) 0.4930(3) 0.2165(5) 0.0261(13) Uani 1 1 d . . . . .
C27 C -0.01888(15) 0.5400(3) 0.2858(5) 0.0254(12) Uani 1 1 d . . . . .
H27 H -0.034799 0.570345 0.314531 0.030 Uiso 1 1 calc R U . . .
C28 C 0.02226(16) 0.5439(2) 0.3139(4) 0.0221(11) Uani 1 1 d . . . . .
C29 C 0.05237(17) 0.4025(3) 0.1565(5) 0.0308(13) Uani 1 1 d . . . . .
H29A H 0.065204 0.421676 0.098770 0.037 Uiso 1 1 calc R U . . .
H29B H 0.035199 0.368047 0.123837 0.037 Uiso 1 1 calc R U . . .
H29C H 0.072939 0.386424 0.216458 0.037 Uiso 1 1 calc R U . . .
C30 C -0.08264(16) 0.4897(3) 0.1853(6) 0.0385(16) Uani 1 1 d . . . . .
H30A H -0.091591 0.447027 0.196205 0.046 Uiso 1 1 calc R U . . .
H30B H -0.090783 0.501606 0.106933 0.046 Uiso 1 1 calc R U . . .
H30C H -0.094758 0.518345 0.232608 0.046 Uiso 1 1 calc R U . . .
C31 C 0.04176(18) 0.5960(3) 0.3905(5) 0.0343(14) Uani 1 1 d . . . . .
H31A H 0.054549 0.578090 0.461998 0.041 Uiso 1 1 calc R U . . .
H31B H 0.021290 0.626070 0.403199 0.041 Uiso 1 1 calc R U . . .
H31C H 0.061944 0.617154 0.355462 0.041 Uiso 1 1 calc R U . . .
C32 C 0.05536(15) 0.4236(3) 0.4947(4) 0.0237(12) Uani 1 1 d . . . . .
H32A H 0.056079 0.392796 0.554592 0.028 Uiso 1 1 calc R U . . .
H32B H 0.040618 0.406298 0.424921 0.028 Uiso 1 1 calc R U . . .
H32C H 0.041985 0.461535 0.513949 0.028 Uiso 1 1 calc R U . . .
C33 C 0.13434(15) 0.3841(3) 0.6546(4) 0.0215(12) Uani 1 1 d . . . . .
C34 C 0.13904(16) 0.3529(2) 0.7372(4) 0.0213(11) Uani 1 1 d . . . . .
C35 C 0.16863(18) 0.2327(3) 0.8566(5) 0.0348(14) Uani 1 1 d . . . . .
H35 H 0.174484 0.214026 0.933073 0.042 Uiso 1 1 calc R U . . .
C36 C 0.14070(19) 0.1879(3) 0.7852(5) 0.0428(15) Uani 1 1 d . . . . .
H36A H 0.154704 0.148602 0.777718 0.051 Uiso 1 1 calc R U . . .
H36B H 0.131956 0.206276 0.711175 0.051 Uiso 1 1 calc R U . . .
H36C H 0.117338 0.179972 0.820297 0.051 Uiso 1 1 calc R U . . .
C37 C 0.2084(2) 0.2370(4) 0.8161(7) 0.058(2) Uani 1 1 d . . . . .
H37A H 0.203907 0.252453 0.739100 0.070 Uiso 1 1 calc R U . . .
H37B H 0.220818 0.195644 0.818941 0.070 Uiso 1 1 calc R U . . .
H37C H 0.226147 0.265826 0.863979 0.070 Uiso 1 1 calc R U . . .
C38 C 0.18130(18) 0.3592(3) 0.9769(5) 0.0333(14) Uani 1 1 d . . . . .
H38 H 0.198216 0.328408 1.025900 0.040 Uiso 1 1 calc R U . . .
C39 C 0.2103(2) 0.3983(4) 0.9206(6) 0.072(3) Uani 1 1 d . . . . .
H39A H 0.230163 0.418191 0.977999 0.087 Uiso 1 1 calc R U . . .
H39B H 0.195193 0.430481 0.873741 0.087 Uiso 1 1 calc R U . . .
H39C H 0.223838 0.371135 0.874339 0.087 Uiso 1 1 calc R U . . .
C40 C 0.1624(2) 0.3996(3) 1.0526(6) 0.056(2) Uani 1 1 d . . . . .
H40A H 0.146252 0.431878 1.008651 0.067 Uiso 1 1 calc R U . . .
H40B H 0.183228 0.419393 1.107316 0.067 Uiso 1 1 calc R U . . .
H40C H 0.145148 0.374155 1.091427 0.067 Uiso 1 1 calc R U . . .
C41 C 0.09353(16) 0.3056(3) 0.9096(4) 0.0284(12) Uani 1 1 d . . . . .
H41 H 0.087246 0.347766 0.937269 0.034 Uiso 1 1 calc R U . . .
C42 C 0.06058(17) 0.2908(3) 0.8115(5) 0.0379(15) Uani 1 1 d . . . . .
H42A H 0.034606 0.291830 0.836102 0.045 Uiso 1 1 calc R U . . .
H42B H 0.065034 0.249224 0.782633 0.045 Uiso 1 1 calc R U . . .
H42C H 0.060848 0.321886 0.752581 0.045 Uiso 1 1 calc R U . . .
C43 C 0.09259(19) 0.2601(3) 1.0059(5) 0.0422(16) Uani 1 1 d . . . . .
H43A H 0.101257 0.218773 0.985412 0.051 Uiso 1 1 calc R U . . .
H43B H 0.065278 0.257465 1.021490 0.051 Uiso 1 1 calc R U . . .
H43C H 0.110617 0.275003 1.072567 0.051 Uiso 1 1 calc R U . . .
C44 C 0.20755(15) 0.4411(3) 0.5720(4) 0.0286(12) Uani 1 1 d . . . . .
H44A H 0.210130 0.406988 0.626308 0.034 Uiso 1 1 calc R U . . .
H44B H 0.216051 0.480309 0.610393 0.034 Uiso 1 1 calc R U . . .
H44C H 0.224434 0.432500 0.516196 0.034 Uiso 1 1 calc R U . . .
C45 C 0.33407(16) 0.5629(2) 0.0044(4) 0.0208(11) Uani 1 1 d . . . . .
C46 C 0.36702(16) 0.5821(3) -0.0420(4) 0.0212(12) Uani 1 1 d . . . . .
C47 C 0.40198(15) 0.5625(2) 0.0303(4) 0.0197(11) Uani 1 1 d . . . . .
C48 C 0.38848(15) 0.5308(2) 0.1188(4) 0.0198(11) Uani 1 1 d . . . . .
C49 C 0.40923(15) 0.5008(2) 0.2142(4) 0.0172(11) Uani 1 1 d . . . . .
C50 C 0.38933(14) 0.4724(2) 0.2908(4) 0.0166(10) Uani 1 1 d . . . . .
C51 C 0.40331(15) 0.4384(3) 0.3909(4) 0.0201(11) Uani 1 1 d . . . . .
C52 C 0.36978(15) 0.4200(2) 0.4336(4) 0.0184(11) Uani 1 1 d . . . . .
C53 C 0.33553(15) 0.4442(3) 0.3622(4) 0.0212(11) Uani 1 1 d . . . . .
C54 C 0.29078(16) 0.5740(3) -0.0429(4) 0.0317(14) Uani 1 1 d . . . . .
H54A H 0.287697 0.581022 -0.123459 0.038 Uiso 1 1 calc R U . . .
H54B H 0.281294 0.610703 -0.007279 0.038 Uiso 1 1 calc R U . . .
H54C H 0.275059 0.537413 -0.028757 0.038 Uiso 1 1 calc R U . . .
C55 C 0.36522(15) 0.6158(3) -0.1443(4) 0.0226(12) Uani 1 1 d . . . . .
C56 C 0.36301(16) 0.6444(3) -0.2298(4) 0.0246(12) Uani 1 1 d . . . . .
C57 C 0.32835(19) 0.6497(3) -0.4755(5) 0.0341(14) Uani 1 1 d . . . . .
H57 H 0.322915 0.679491 -0.539568 0.041 Uiso 1 1 calc R U . . .
C58 C 0.3498(2) 0.5940(3) -0.5146(6) 0.0502(19) Uani 1 1 d . . . . .
H58A H 0.333351 0.575976 -0.581164 0.060 Uiso 1 1 calc R U . . .
H58B H 0.354507 0.562608 -0.455270 0.060 Uiso 1 1 calc R U . . .
H58C H 0.375531 0.607565 -0.532623 0.060 Uiso 1 1 calc R U . . .
C59 C 0.28786(19) 0.6295(3) -0.4500(6) 0.0507(18) Uani 1 1 d . . . . .
H59A H 0.273748 0.604507 -0.512108 0.061 Uiso 1 1 calc R U . . .
H59B H 0.271925 0.666463 -0.439814 0.061 Uiso 1 1 calc R U . . .
H59C H 0.291867 0.604414 -0.381577 0.061 Uiso 1 1 calc R U . . .
C60 C 0.33428(18) 0.7684(3) -0.3245(5) 0.0360(14) Uani 1 1 d . . . . .
H60 H 0.356078 0.796991 -0.288511 0.043 Uiso 1 1 calc R U . . .
C61 C 0.31243(19) 0.8012(3) -0.4295(5) 0.0433(15) Uani 1 1 d . . . . .
H61A H 0.303427 0.842426 -0.409550 0.052 Uiso 1 1 calc R U . . .
H61B H 0.289234 0.776173 -0.462943 0.052 Uiso 1 1 calc R U . . .
H61C H 0.330638 0.805826 -0.483092 0.052 Uiso 1 1 calc R U . . .
C62 C 0.30465(19) 0.7609(3) -0.2429(5) 0.0428(16) Uani 1 1 d . . . . .
H62A H 0.283467 0.731624 -0.274262 0.051 Uiso 1 1 calc R U . . .
H62B H 0.292776 0.801508 -0.231099 0.051 Uiso 1 1 calc R U . . .
H62C H 0.318855 0.744818 -0.171499 0.051 Uiso 1 1 calc R U . . .
C63 C 0.41167(18) 0.7051(3) -0.3826(5) 0.0336(14) Uani 1 1 d . . . . .
H63 H 0.420211 0.665104 -0.413658 0.040 Uiso 1 1 calc R U . . .
C64 C 0.4136(2) 0.7555(4) -0.4705(6) 0.054(2) Uani 1 1 d . . . . .
H64A H 0.440213 0.755563 -0.491093 0.065 Uiso 1 1 calc R U . . .
H64B H 0.408357 0.796420 -0.439934 0.065 Uiso 1 1 calc R U . . .
H64C H 0.393374 0.746954 -0.536724 0.065 Uiso 1 1 calc R U . . .
C65 C 0.44179(19) 0.7193(3) -0.2794(5) 0.0446(17) Uani 1 1 d . . . . .
H65A H 0.435753 0.760016 -0.249637 0.054 Uiso 1 1 calc R U . . .
H65B H 0.468695 0.720178 -0.298170 0.054 Uiso 1 1 calc R U . . .
H65C H 0.440528 0.686995 -0.223162 0.054 Uiso 1 1 calc R U . . .
C66 C 0.44368(15) 0.5748(3) 0.0118(4) 0.0255(13) Uani 1 1 d . . . . .
H66A H 0.458760 0.596104 0.077186 0.031 Uiso 1 1 calc R U . . .
H66B H 0.442840 0.601225 -0.054236 0.031 Uiso 1 1 calc R U . . .
H66C H 0.456782 0.535168 0.000451 0.031 Uiso 1 1 calc R U . . .
C67 C 0.45422(16) 0.4991(2) 0.2306(4) 0.0185(12) Uani 1 1 d . . . . .
C68 C 0.47290(14) 0.4516(3) 0.1795(4) 0.0211(11) Uani 1 1 d . . . . .
C69 C 0.51463(16) 0.4514(3) 0.1949(5) 0.0283(13) Uani 1 1 d . . . . .
H69 H 0.527866 0.419291 0.161679 0.034 Uiso 1 1 calc R U . . .
C70 C 0.53725(17) 0.4972(3) 0.2581(5) 0.0296(14) Uani 1 1 d . . . . .
C71 C 0.51864(16) 0.5433(3) 0.3076(5) 0.0284(13) Uani 1 1 d . . . . .
H71 H 0.534285 0.574488 0.350384 0.034 Uiso 1 1 calc R U . . .
C72 C 0.47610(15) 0.5453(3) 0.2959(4) 0.0243(12) Uani 1 1 d . . . . .
C73 C 0.44951(17) 0.4030(3) 0.1108(5) 0.0335(14) Uani 1 1 d . . . . .
H73A H 0.467700 0.371237 0.090410 0.040 Uiso 1 1 calc R U . . .
H73B H 0.434434 0.421956 0.043027 0.040 Uiso 1 1 calc R U . . .
H73C H 0.430872 0.383523 0.153544 0.040 Uiso 1 1 calc R U . . .
C74 C 0.58274(17) 0.4950(3) 0.2722(7) 0.0438(18) Uani 1 1 d . . . . .
H74A H 0.590514 0.482251 0.201735 0.053 Uiso 1 1 calc R U . . .
H74B H 0.593192 0.464852 0.330649 0.053 Uiso 1 1 calc R U . . .
H74C H 0.593758 0.536404 0.293375 0.053 Uiso 1 1 calc R U . . .
C75 C 0.45641(19) 0.5961(3) 0.3517(5) 0.0387(16) Uani 1 1 d . . . . .
H75A H 0.439159 0.577528 0.399473 0.046 Uiso 1 1 calc R U . . .
H75B H 0.440261 0.622273 0.294836 0.046 Uiso 1 1 calc R U . . .
H75C H 0.476967 0.621799 0.397203 0.046 Uiso 1 1 calc R U . . .
C76 C 0.44599(15) 0.4231(3) 0.4442(4) 0.0243(12) Uani 1 1 d . . . . .
H76A H 0.445862 0.396460 0.509586 0.029 Uiso 1 1 calc R U . . .
H76B H 0.460467 0.461815 0.467403 0.029 Uiso 1 1 calc R U . . .
H76C H 0.459245 0.401163 0.390216 0.029 Uiso 1 1 calc R U . . .
C77 C 0.36742(16) 0.3841(3) 0.5302(4) 0.0232(12) Uani 1 1 d . . . . .
C78 C 0.36455(16) 0.3531(3) 0.6122(4) 0.0247(12) Uani 1 1 d . . . . .
C79 C 0.33208(19) 0.2379(3) 0.7057(5) 0.0374(15) Uani 1 1 d . . . . .
H79 H 0.327085 0.219434 0.777430 0.045 Uiso 1 1 calc R U . . .
C80 C 0.3565(2) 0.1907(3) 0.6546(6) 0.0489(17) Uani 1 1 d . . . . .
H80A H 0.364477 0.208532 0.587749 0.059 Uiso 1 1 calc R U . . .
H80B H 0.340371 0.153147 0.634188 0.059 Uiso 1 1 calc R U . . .
H80C H 0.380392 0.179753 0.708679 0.059 Uiso 1 1 calc R U . . .
C81 C 0.2910(2) 0.2485(4) 0.6334(6) 0.059(2) Uani 1 1 d . . . . .
H81A H 0.275609 0.209592 0.627972 0.071 Uiso 1 1 calc R U . . .
H81B H 0.294392 0.261801 0.558611 0.071 Uiso 1 1 calc R U . . .
H81C H 0.276635 0.280921 0.667246 0.071 Uiso 1 1 calc R U . . .
C82 C 0.41105(16) 0.3034(3) 0.8251(5) 0.0298(13) Uani 1 1 d . . . . .
H82 H 0.418998 0.344503 0.861052 0.036 Uiso 1 1 calc R U . . .
C83 C 0.44259(17) 0.2872(3) 0.7535(5) 0.0380(16) Uani 1 1 d . . . . .
H83A H 0.469062 0.285426 0.800940 0.046 Uiso 1 1 calc R U . . .
H83B H 0.442569 0.319333 0.696184 0.046 Uiso 1 1 calc R U . . .
H83C H 0.436282 0.246638 0.717680 0.046 Uiso 1 1 calc R U . . .
C84 C 0.41281(19) 0.2559(3) 0.9197(5) 0.0384(16) Uani 1 1 d . . . . .
H84A H 0.439812 0.255379 0.964293 0.046 Uiso 1 1 calc R U . . .
H84B H 0.406274 0.214304 0.888101 0.046 Uiso 1 1 calc R U . . .
H84C H 0.393490 0.267474 0.967189 0.046 Uiso 1 1 calc R U . . .
C85 C 0.32610(17) 0.3646(3) 0.8180(5) 0.0322(14) Uani 1 1 d . . . . .
H85 H 0.305630 0.336413 0.841625 0.039 Uiso 1 1 calc R U . . .
C86 C 0.30304(19) 0.4150(4) 0.7434(5) 0.055(2) Uani 1 1 d . . . . .
H86A H 0.322033 0.443785 0.718176 0.066 Uiso 1 1 calc R U . . .
H86B H 0.285792 0.438086 0.785740 0.066 Uiso 1 1 calc R U . . .
H86C H 0.286565 0.395252 0.678483 0.066 Uiso 1 1 calc R U . . .
C87 C 0.34755(19) 0.3967(3) 0.9229(5) 0.0406(15) Uani 1 1 d . . . . .
H87A H 0.327942 0.418136 0.959758 0.049 Uiso 1 1 calc R U . . .
H87B H 0.366637 0.427153 0.902931 0.049 Uiso 1 1 calc R U . . .
H87C H 0.361909 0.365530 0.973697 0.049 Uiso 1 1 calc R U . . .
C88 C 0.29337(15) 0.4402(3) 0.3788(5) 0.0284(12) Uani 1 1 d . . . . .
H88A H 0.288939 0.400001 0.413145 0.034 Uiso 1 1 calc R U . . .
H88B H 0.275492 0.443707 0.306591 0.034 Uiso 1 1 calc R U . . .
H88C H 0.287834 0.474153 0.427764 0.034 Uiso 1 1 calc R U . . .
B1 B 0.18028(18) 0.5050(3) 0.3446(5) 0.0216(13) Uani 1 1 d . . . . .
B2 B 0.31921(18) 0.5058(3) 0.1784(5) 0.0219(13) Uani 1 1 d . . . . .

loop_
_atom_site_aniso_label
_atom_site_aniso_U_11
_atom_site_aniso_U_22
_atom_site_aniso_U_33
_atom_site_aniso_U_23
_atom_site_aniso_U_13
_atom_site_aniso_U_12
Si1 0.0221(7) 0.0206(7) 0.0186(6) 0.0035(6) 0.0041(5) 0.0008(7)
Si2 0.0246(8) 0.0248(8) 0.0172(6) 0.0033(6) 0.0010(5) 0.0010(7)
Si3 0.0311(9) 0.0226(8) 0.0191(7) 0.0020(7) 0.0031(6) -0.0011(7)
Si4 0.0261(8) 0.0258(8) 0.0176(6) 0.0032(6) 0.0025(5) -0.0035(7)
F1 0.0206(16) 0.0375(19) 0.0310(17) 0.0073(14) 0.0071(13) 0.0103(14)
F2 0.0219(17) 0.0386(19) 0.0261(16) 0.0048(15) -0.0029(12) -0.0135(14)
F3 0.0179(16) 0.042(2) 0.0285(16) 0.0070(15) -0.0035(12) -0.0063(14)
F4 0.0177(16) 0.0390(19) 0.0301(16) 0.0071(15) 0.0080(12) 0.0099(14)
N1 0.015(2) 0.024(2) 0.021(2) 0.0026(19) 0.0010(16) -0.0029(18)
N2 0.015(2) 0.022(2) 0.0137(19) 0.0006(17) 0.0005(15) 0.0004(18)
N3 0.012(2) 0.021(2) 0.020(2) 0.0003(18) 0.0011(16) 0.0026(17)
N4 0.014(2) 0.022(2) 0.019(2) 0.0026(18) 0.0019(16) 0.0007(18)
C1 0.021(3) 0.024(3) 0.020(2) 0.002(2) 0.004(2) -0.003(2)
C2 0.021(3) 0.022(3) 0.019(2) 0.000(2) 0.001(2) -0.003(2)
C3 0.019(3) 0.021(3) 0.017(2) 0.000(2) 0.0044(19) 0.001(2)
C4 0.011(2) 0.026(3) 0.018(2) 0.001(2) 0.0005(18) 0.004(2)
C5 0.017(3) 0.017(3) 0.015(2) -0.001(2) -0.0008(18) 0.002(2)
C6 0.012(3) 0.022(3) 0.020(2) 0.002(2) 0.0002(19) 0.002(2)
C7 0.018(3) 0.020(3) 0.018(2) -0.003(2) 0.0041(19) -0.002(2)
C8 0.017(3) 0.025(3) 0.021(2) 0.003(2) 0.005(2) 0.002(2)
C9 0.018(3) 0.021(3) 0.018(2) 0.003(2) 0.0017(19) 0.003(2)
C10 0.016(3) 0.037(3) 0.033(3) 0.010(3) 0.002(2) -0.001(2)
C11 0.014(3) 0.025(3) 0.024(3) -0.003(2) 0.002(2) -0.002(2)
C12 0.020(3) 0.029(3) 0.020(3) 0.004(2) 0.003(2) 0.003(2)
C13 0.041(4) 0.030(3) 0.023(3) 0.003(2) 0.013(2) 0.001(3)
C14 0.072(5) 0.043(4) 0.045(4) -0.018(3) 0.006(4) 0.003(4)
C15 0.034(3) 0.056(4) 0.039(3) -0.005(3) 0.011(3) 0.013(3)
C16 0.034(3) 0.029(3) 0.038(3) 0.003(3) 0.006(3) 0.002(3)
C17 0.047(4) 0.045(4) 0.048(4) -0.013(3) -0.001(3) -0.017(3)
C18 0.043(4) 0.038(4) 0.057(4) 0.010(3) -0.002(3) -0.008(3)
C19 0.028(3) 0.031(3) 0.026(3) 0.004(2) -0.001(2) 0.001(3)
C20 0.033(4) 0.058(5) 0.048(4) 0.028(4) -0.001(3) 0.003(3)
C21 0.028(3) 0.070(5) 0.041(4) 0.004(4) 0.002(3) 0.007(3)
C22 0.020(3) 0.034(3) 0.019(3) 0.009(2) 0.003(2) 0.002(2)
C23 0.012(3) 0.023(3) 0.018(2) 0.007(2) 0.0021(18) 0.004(2)
C24 0.022(3) 0.027(3) 0.017(2) 0.000(2) 0.001(2) -0.003(2)
C25 0.019(3) 0.025(3) 0.028(3) 0.005(2) 0.000(2) -0.003(2)
C26 0.019(3) 0.029(3) 0.030(3) 0.010(3) 0.002(2) -0.004(2)
C27 0.019(3) 0.025(3) 0.035(3) 0.008(3) 0.012(2) 0.011(2)
C28 0.025(3) 0.020(3) 0.021(2) 0.004(2) 0.004(2) -0.004(2)
C29 0.029(3) 0.021(3) 0.040(3) -0.008(3) 0.000(2) -0.001(2)
C30 0.015(3) 0.039(4) 0.059(4) 0.013(3) 0.001(3) 0.001(2)
C31 0.031(3) 0.038(4) 0.037(3) -0.005(3) 0.013(3) 0.006(3)
C32 0.018(3) 0.032(3) 0.022(3) 0.005(2) 0.005(2) 0.000(2)
C33 0.020(3) 0.026(3) 0.019(3) -0.002(2) 0.003(2) 0.004(2)
C34 0.021(3) 0.023(3) 0.019(2) -0.001(2) 0.001(2) -0.002(2)
C35 0.039(4) 0.032(3) 0.034(3) 0.006(3) 0.007(3) 0.011(3)
C36 0.060(4) 0.024(3) 0.047(4) -0.001(3) 0.013(3) 0.011(3)
C37 0.044(4) 0.059(5) 0.074(5) 0.010(4) 0.019(4) 0.021(3)
C38 0.033(3) 0.040(4) 0.023(3) 0.005(3) -0.006(2) -0.001(3)
C39 0.065(5) 0.102(7) 0.041(4) 0.004(4) -0.013(4) -0.052(5)
C40 0.061(5) 0.050(4) 0.048(4) -0.019(4) -0.016(4) 0.004(4)
C41 0.031(3) 0.026(3) 0.028(3) 0.000(2) 0.005(2) 0.001(3)
C42 0.028(3) 0.039(4) 0.045(4) 0.001(3) 0.003(3) 0.000(3)
C43 0.041(4) 0.050(4) 0.039(4) 0.010(3) 0.017(3) 0.001(3)
C44 0.019(3) 0.036(3) 0.030(3) 0.009(3) 0.001(2) 0.000(2)
C45 0.020(3) 0.021(3) 0.020(2) 0.000(2) 0.000(2) 0.002(2)
C46 0.024(3) 0.022(3) 0.017(2) -0.003(2) 0.001(2) 0.002(2)
C47 0.017(3) 0.021(3) 0.021(2) 0.001(2) 0.002(2) 0.004(2)
C48 0.019(3) 0.020(3) 0.021(3) -0.001(2) 0.003(2) 0.002(2)
C49 0.011(3) 0.019(3) 0.019(2) -0.001(2) -0.0047(18) -0.002(2)
C50 0.014(3) 0.018(3) 0.017(2) 0.000(2) -0.0001(18) 0.000(2)
C51 0.021(3) 0.022(3) 0.016(2) 0.000(2) -0.0006(19) -0.001(2)
C52 0.016(3) 0.022(3) 0.017(2) 0.001(2) 0.0027(18) 0.001(2)
C53 0.018(3) 0.022(3) 0.024(3) 0.001(2) 0.005(2) -0.001(2)
C54 0.022(3) 0.048(4) 0.024(3) 0.012(3) 0.001(2) 0.002(3)
C55 0.017(3) 0.029(3) 0.022(3) 0.000(2) 0.003(2) 0.000(2)
C56 0.024(3) 0.030(3) 0.019(3) 0.000(2) 0.002(2) 0.002(2)
C57 0.048(4) 0.031(3) 0.022(3) 0.001(2) 0.001(2) -0.002(3)
C58 0.063(5) 0.044(4) 0.044(4) -0.020(3) 0.008(4) -0.006(4)
C59 0.043(4) 0.050(4) 0.054(4) -0.006(4) -0.006(3) -0.011(3)
C60 0.031(3) 0.036(3) 0.040(3) -0.002(3) 0.002(3) 0.002(3)
C61 0.057(4) 0.031(3) 0.043(4) 0.010(3) 0.013(3) 0.006(3)
C62 0.039(4) 0.048(4) 0.043(4) -0.003(3) 0.011(3) 0.004(3)
C63 0.038(3) 0.029(3) 0.036(3) 0.000(3) 0.013(3) 0.003(3)
C64 0.047(4) 0.065(5) 0.052(4) 0.021(4) 0.016(3) -0.010(4)
C65 0.032(4) 0.054(4) 0.046(4) 0.003(3) 0.003(3) -0.006(3)
C66 0.021(3) 0.035(3) 0.022(3) 0.006(2) 0.008(2) -0.001(2)
C67 0.015(3) 0.018(3) 0.021(3) 0.007(2) -0.0002(19) 0.001(2)
C68 0.013(2) 0.024(3) 0.025(3) 0.005(2) 0.0004(19) 0.005(2)
C69 0.023(3) 0.030(3) 0.033(3) 0.008(3) 0.008(2) 0.003(2)
C70 0.013(3) 0.037(3) 0.038(3) 0.018(3) 0.001(2) 0.000(2)
C71 0.020(3) 0.033(3) 0.030(3) 0.010(3) -0.002(2) -0.006(2)
C72 0.022(3) 0.031(3) 0.019(2) 0.005(2) 0.000(2) -0.003(2)
C73 0.034(3) 0.031(3) 0.036(3) -0.006(3) 0.007(3) 0.007(3)
C74 0.015(3) 0.050(4) 0.064(5) 0.013(4) 0.000(3) -0.002(3)
C75 0.037(4) 0.038(4) 0.038(3) -0.006(3) -0.004(3) -0.005(3)
C76 0.012(3) 0.031(3) 0.027(3) 0.006(2) -0.004(2) 0.000(2)
C77 0.021(3) 0.028(3) 0.020(3) -0.004(2) 0.004(2) 0.002(2)
C78 0.021(3) 0.032(3) 0.022(3) 0.000(2) 0.006(2) -0.003(2)
C79 0.048(4) 0.038(4) 0.025(3) 0.000(3) 0.004(3) -0.025(3)
C80 0.067(5) 0.028(3) 0.052(4) -0.004(3) 0.013(3) -0.013(3)
C81 0.053(5) 0.071(5) 0.051(4) -0.009(4) -0.001(3) -0.033(4)
C82 0.027(3) 0.031(3) 0.029(3) 0.004(3) -0.001(2) -0.003(3)
C83 0.025(3) 0.043(4) 0.047(4) 0.003(3) 0.006(3) 0.009(3)
C84 0.042(4) 0.035(4) 0.034(3) 0.010(3) -0.004(3) 0.004(3)
C85 0.026(3) 0.043(4) 0.029(3) 0.000(3) 0.009(2) 0.000(3)
C86 0.037(4) 0.089(6) 0.039(4) 0.000(4) 0.006(3) 0.028(4)
C87 0.038(4) 0.038(4) 0.046(4) -0.008(3) 0.009(3) 0.006(3)
C88 0.018(3) 0.034(3) 0.035(3) 0.006(3) 0.009(2) -0.004(2)
B1 0.014(3) 0.027(3) 0.023(3) 0.003(3) 0.000(2) 0.004(2)
B2 0.016(3) 0.029(3) 0.021(3) 0.004(3) 0.002(2) 0.000(2)

loop_
_atom_type_symbol
_atom_type_description
_atom_type_scat_dispersion_real
_atom_type_scat_dispersion_imag
_atom_type_scat_source
C C 0.0033 0.0016 'International Tables Vol C Tables 4.2.6.8 and 6.1.1.4'
H H 0.0000 0.0000 'International Tables Vol C Tables 4.2.6.8 and 6.1.1.4'
B B 0.0013 0.0007 'International Tables Vol C Tables 4.2.6.8 and 6.1.1.4'
F F 0.0171 0.0103 'International Tables Vol C Tables 4.2.6.8 and 6.1.1.4'
N N 0.0061 0.0033 'International Tables Vol C Tables 4.2.6.8 and 6.1.1.4'
Si Si 0.0817 0.0704 'International Tables Vol C Tables 4.2.6.8 and 6.1.1.4'

loop_
_geom_angle_atom_site_label_1
_geom_angle_atom_site_label_2
_geom_angle_atom_site_label_3
_geom_angle
_geom_angle_site_symmetry_1
_geom_angle_site_symmetry_3
_geom_angle_publ_flag
C12 Si1 C13 109.2(3) . . ?
C12 Si1 C16 106.6(3) . . ?
C13 Si1 C16 111.4(3) . . ?
C12 Si1 C19 106.2(2) . . ?
C13 Si1 C19 110.4(3) . . ?
C16 Si1 C19 112.7(3) . . ?
C34 Si2 C35 109.3(3) . . ?
C34 Si2 C38 107.8(3) . . ?
C35 Si2 C38 108.8(3) . . ?
C34 Si2 C41 105.9(2) . . ?
C35 Si2 C41 112.4(3) . . ?
C38 Si2 C41 112.5(3) . . ?
C56 Si3 C57 109.0(3) . . ?
C56 Si3 C60 106.6(3) . . ?
C57 Si3 C60 112.5(3) . . ?
C56 Si3 C63 106.2(3) . . ?
C57 Si3 C63 110.2(3) . . ?
C60 Si3 C63 112.0(3) . . ?
C78 Si4 C79 108.2(3) . . ?
C78 Si4 C82 106.4(2) . . ?
C79 Si4 C82 113.3(3) . . ?
C78 Si4 C85 108.2(3) . . ?
C79 Si4 C85 108.1(3) . . ?
C82 Si4 C85 112.4(3) . . ?
C1 N1 C4 109.5(4) . . ?
C1 N1 B1 125.9(4) . . ?
C4 N1 B1 124.6(4) . . ?
C9 N2 C6 108.2(4) . . ?
C9 N2 B1 125.6(4) . . ?
C6 N2 B1 126.0(4) . . ?
C45 N3 C48 108.4(4) . . ?
C45 N3 B2 125.7(4) . . ?
C48 N3 B2 125.9(4) . . ?
C53 N4 C50 109.7(4) . . ?
C53 N4 B2 124.9(4) . . ?
C50 N4 B2 125.4(4) . . ?
N1 C1 C2 108.9(5) . . ?
N1 C1 C10 124.6(5) . . ?
C2 C1 C10 126.5(5) . . ?
C3 C2 C1 108.7(5) . . ?
C3 C2 C11 127.0(5) . . ?
C1 C2 C11 124.3(5) . . ?
C2 C3 C4 105.6(4) . . ?
C2 C3 C22 125.2(5) . . ?
C4 C3 C22 129.2(5) . . ?
C5 C4 N1 121.7(4) . . ?
C5 C4 C3 131.0(5) . . ?
N1 C4 C3 107.3(4) . . ?
C4 C5 C6 121.1(5) . . ?
C4 C5 C23 120.0(4) . . ?
C6 C5 C23 118.9(5) . . ?
C5 C6 N2 119.4(5) . . ?
C5 C6 C7 132.1(5) . . ?
N2 C6 C7 108.5(4) . . ?
C8 C7 C6 106.0(4) . . ?
C8 C7 C32 124.4(5) . . ?
C6 C7 C32 129.5(5) . . ?
C7 C8 C9 107.9(4) . . ?
C7 C8 C33 128.3(5) . . ?
C9 C8 C33 123.8(5) . . ?
N2 C9 C8 109.4(4) . . ?
N2 C9 C44 124.7(5) . . ?
C8 C9 C44 125.9(5) . . ?
C1 C10 H10A 109.5 . . ?
C1 C10 H10B 109.5 . . ?
H10A C10 H10B 109.5 . . ?
C1 C10 H10C 109.5 . . ?
H10A C10 H10C 109.5 . . ?
H10B C10 H10C 109.5 . . ?
C12 C11 C2 179.0(6) . . ?
C11 C12 Si1 175.3(5) . . ?
C14 C13 C15 109.4(5) . . ?
C14 C13 Si1 113.4(5) . . ?
C15 C13 Si1 112.1(4) . . ?
C14 C13 H13 107.2 . . ?
C15 C13 H13 107.2 . . ?
Si1 C13 H13 107.2 . . ?
C13 C14 H14A 109.5 . . ?
C13 C14 H14B 109.5 . . ?
H14A C14 H14B 109.5 . . ?
C13 C14 H14C 109.5 . . ?
H14A C14 H14C 109.5 . . ?
H14B C14 H14C 109.5 . . ?
C13 C15 H15A 109.5 . . ?
C13 C15 H15B 109.5 . . ?
H15A C15 H15B 109.5 . . ?
C13 C15 H15C 109.5 . . ?
H15A C15 H15C 109.5 . . ?
H15B C15 H15C 109.5 . . ?
C18 C16 C17 108.9(5) . . ?
C18 C16 Si1 112.9(4) . . ?
C17 C16 Si1 113.4(4) . . ?
C18 C16 H16 107.1 . . ?
C17 C16 H16 107.1 . . ?
Si1 C16 H16 107.1 . . ?
C16 C17 H17A 109.5 . . ?
C16 C17 H17B 109.5 . . ?
H17A C17 H17B 109.5 . . ?
C16 C17 H17C 109.5 . . ?
H17A C17 H17C 109.5 . . ?
H17B C17 H17C 109.5 . . ?
C16 C18 H18A 109.5 . . ?
C16 C18 H18B 109.5 . . ?
H18A C18 H18B 109.5 . . ?
C16 C18 H18C 109.5 . . ?
H18A C18 H18C 109.5 . . ?
H18B C18 H18C 109.5 . . ?
C20 C19 C21 111.4(5) . . ?
C20 C19 Si1 112.3(4) . . ?
C21 C19 Si1 113.4(4) . . ?
C20 C19 H19 106.4 . . ?
C21 C19 H19 106.4 . . ?
Si1 C19 H19 106.4 . . ?
C19 C20 H20A 109.5 . . ?
C19 C20 H20B 109.5 . . ?
H20A C20 H20B 109.5 . . ?
C19 C20 H20C 109.5 . . ?
H20A C20 H20C 109.5 . . ?
H20B C20 H20C 109.5 . . ?
C19 C21 H21A 109.5 . . ?
C19 C21 H21B 109.5 . . ?
H21A C21 H21B 109.5 . . ?
C19 C21 H21C 109.5 . . ?
H21A C21 H21C 109.5 . . ?
H21B C21 H21C 109.5 . . ?
C3 C22 H22A 109.5 . . ?
C3 C22 H22B 109.5 . . ?
H22A C22 H22B 109.5 . . ?
C3 C22 H22C 109.5 . . ?
H22A C22 H22C 109.5 . . ?
H22B C22 H22C 109.5 . . ?
C24 C23 C28 120.3(5) . . ?
C24 C23 C5 119.3(5) . . ?
C28 C23 C5 120.3(5) . . ?
C25 C24 C23 118.8(5) . . ?
C25 C24 C29 120.7(5) . . ?
C23 C24 C29 120.5(5) . . ?
C24 C25 C26 122.9(5) . . ?
C24 C25 H25 118.6 . . ?
C26 C25 H25 118.6 . . ?
C25 C26 C27 117.2(5) . . ?
C25 C26 C30 121.2(6) . . ?
C27 C26 C30 121.6(6) . . ?
C28 C27 C26 122.1(5) . . ?
C28 C27 H27 118.9 . . ?
C26 C27 H27 118.9 . . ?
C27 C28 C23 118.6(5) . . ?
C27 C28 C31 120.4(5) . . ?
C23 C28 C31 121.0(5) . . ?
C24 C29 H29A 109.5 . . ?
C24 C29 H29B 109.5 . . ?
H29A C29 H29B 109.5 . . ?
C24 C29 H29C 109.5 . . ?
H29A C29 H29C 109.5 . . ?
H29B C29 H29C 109.5 . . ?
C26 C30 H30A 109.5 . . ?
C26 C30 H30B 109.5 . . ?
H30A C30 H30B 109.5 . . ?
C26 C30 H30C 109.5 . . ?
H30A C30 H30C 109.5 . . ?
H30B C30 H30C 109.5 . . ?
C28 C31 H31A 109.5 . . ?
C28 C31 H31B 109.5 . . ?
H31A C31 H31B 109.5 . . ?
C28 C31 H31C 109.5 . . ?
H31A C31 H31C 109.5 . . ?
H31B C31 H31C 109.5 . . ?
C7 C32 H32A 109.5 . . ?
C7 C32 H32B 109.5 . . ?
H32A C32 H32B 109.5 . . ?
C7 C32 H32C 109.5 . . ?
H32A C32 H32C 109.5 . . ?
H32B C32 H32C 109.5 . . ?
C34 C33 C8 176.2(6) . . ?
C33 C34 Si2 174.6(5) . . ?
C36 C35 C37 110.8(6) . . ?
C36 C35 Si2 113.4(4) . . ?
C37 C35 Si2 112.6(5) . . ?
C36 C35 H35 106.5 . . ?
C37 C35 H35 106.5 . . ?
Si2 C35 H35 106.5 . . ?
C35 C36 H36A 109.5 . . ?
C35 C36 H36B 109.5 . . ?
H36A C36 H36B 109.5 . . ?
C35 C36 H36C 109.5 . . ?
H36A C36 H36C 109.5 . . ?
H36B C36 H36C 109.5 . . ?
C35 C37 H37A 109.5 . . ?
C35 C37 H37B 109.5 . . ?
H37A C37 H37B 109.5 . . ?
C35 C37 H37C 109.5 . . ?
H37A C37 H37C 109.5 . . ?
H37B C37 H37C 109.5 . . ?
C40 C38 C39 109.7(6) . . ?
C40 C38 Si2 115.8(4) . . ?
C39 C38 Si2 112.0(4) . . ?
C40 C38 H38 106.2 . . ?
C39 C38 H38 106.2 . . ?
Si2 C38 H38 106.2 . . ?
C38 C39 H39A 109.5 . . ?
C38 C39 H39B 109.5 . . ?
H39A C39 H39B 109.5 . . ?
C38 C39 H39C 109.5 . . ?
H39A C39 H39C 109.5 . . ?
H39B C39 H39C 109.5 . . ?
C38 C40 H40A 109.5 . . ?
C38 C40 H40B 109.5 . . ?
H40A C40 H40B 109.5 . . ?
C38 C40 H40C 109.5 . . ?
H40A C40 H40C 109.5 . . ?
H40B C40 H40C 109.5 . . ?
C42 C41 C43 111.0(5) . . ?
C42 C41 Si2 114.3(4) . . ?
C43 C41 Si2 111.9(4) . . ?
C42 C41 H41 106.4 . . ?
C43 C41 H41 106.4 . . ?
Si2 C41 H41 106.4 . . ?
C41 C42 H42A 109.5 . . ?
C41 C42 H42B 109.5 . . ?
H42A C42 H42B 109.5 . . ?
C41 C42 H42C 109.5 . . ?
H42A C42 H42C 109.5 . . ?
H42B C42 H42C 109.5 . . ?
C41 C43 H43A 109.5 . . ?
C41 C43 H43B 109.5 . . ?
H43A C43 H43B 109.5 . . ?
C41 C43 H43C 109.5 . . ?
H43A C43 H43C 109.5 . . ?
H43B C43 H43C 109.5 . . ?
C9 C44 H44A 109.5 . . ?
C9 C44 H44B 109.5 . . ?
H44A C44 H44B 109.5 . . ?
C9 C44 H44C 109.5 . . ?
H44A C44 H44C 109.5 . . ?
H44B C44 H44C 109.5 . . ?
N3 C45 C46 109.9(4) . . ?
N3 C45 C54 123.4(5) . . ?
C46 C45 C54 126.6(5) . . ?
C45 C46 C47 107.7(5) . . ?
C45 C46 C55 125.7(5) . . ?
C47 C46 C55 126.5(5) . . ?
C46 C47 C48 105.6(4) . . ?
C46 C47 C66 124.6(5) . . ?
C48 C47 C66 129.8(5) . . ?
N3 C48 C49 119.7(5) . . ?
N3 C48 C47 108.4(4) . . ?
C49 C48 C47 131.8(5) . . ?
C50 C49 C48 121.7(5) . . ?
C50 C49 C67 120.2(4) . . ?
C48 C49 C67 118.1(5) . . ?
C49 C50 N4 120.9(4) . . ?
C49 C50 C51 132.1(5) . . ?
N4 C50 C51 107.0(4) . . ?
C52 C51 C50 107.0(4) . . ?
C52 C51 C76 124.3(5) . . ?
C50 C51 C76 128.7(5) . . ?
C51 C52 C77 129.3(5) . . ?
C51 C52 C53 107.7(4) . . ?
C77 C52 C53 123.0(5) . . ?
N4 C53 C52 108.5(4) . . ?
N4 C53 C88 124.5(5) . . ?
C52 C53 C88 126.9(5) . . ?
C45 C54 H54A 109.5 . . ?
C45 C54 H54B 109.5 . . ?
H54A C54 H54B 109.5 . . ?
C45 C54 H54C 109.5 . . ?
H54A C54 H54C 109.5 . . ?
H54B C54 H54C 109.5 . . ?
C56 C55 C46 178.8(6) . . ?
C55 C56 Si3 176.3(5) . . ?
C58 C57 C59 109.9(5) . . ?
C58 C57 Si3 113.7(5) . . ?
C59 C57 Si3 112.0(4) . . ?
C58 C57 H57 106.9 . . ?
C59 C57 H57 106.9 . . ?
Si3 C57 H57 106.9 . . ?
C57 C58 H58A 109.5 . . ?
C57 C58 H58B 109.5 . . ?
H58A C58 H58B 109.5 . . ?
C57 C58 H58C 109.5 . . ?
H58A C58 H58C 109.5 . . ?
H58B C58 H58C 109.5 . . ?
C57 C59 H59A 109.5 . . ?
C57 C59 H59B 109.5 . . ?
H59A C59 H59B 109.5 . . ?
C57 C59 H59C 109.5 . . ?
H59A C59 H59C 109.5 . . ?
H59B C59 H59C 109.5 . . ?
C61 C60 C62 108.1(5) . . ?
C61 C60 Si3 112.8(4) . . ?
C62 C60 Si3 113.6(5) . . ?
C61 C60 H60 107.4 . . ?
C62 C60 H60 107.4 . . ?
Si3 C60 H60 107.4 . . ?
C60 C61 H61A 109.5 . . ?
C60 C61 H61B 109.5 . . ?
H61A C61 H61B 109.5 . . ?
C60 C61 H61C 109.5 . . ?
H61A C61 H61C 109.5 . . ?
H61B C61 H61C 109.5 . . ?
C60 C62 H62A 109.5 . . ?
C60 C62 H62B 109.5 . . ?
H62A C62 H62B 109.5 . . ?
C60 C62 H62C 109.5 . . ?
H62A C62 H62C 109.5 . . ?
H62B C62 H62C 109.5 . . ?
C65 C63 C64 109.6(5) . . ?
C65 C63 Si3 114.4(4) . . ?
C64 C63 Si3 111.9(4) . . ?
C65 C63 H63 106.9 . . ?
C64 C63 H63 106.9 . . ?
Si3 C63 H63 106.9 . . ?
C63 C64 H64A 109.5 . . ?
C63 C64 H64B 109.5 . . ?
H64A C64 H64B 109.5 . . ?
C63 C64 H64C 109.5 . . ?
H64A C64 H64C 109.5 . . ?
H64B C64 H64C 109.5 . . ?
C63 C65 H65A 109.5 . . ?
C63 C65 H65B 109.5 . . ?
H65A C65 H65B 109.5 . . ?
C63 C65 H65C 109.5 . . ?
H65A C65 H65C 109.5 . . ?
H65B C65 H65C 109.5 . . ?
C47 C66 H66A 109.5 . . ?
C47 C66 H66B 109.5 . . ?
H66A C66 H66B 109.5 . . ?
C47 C66 H66C 109.5 . . ?
H66A C66 H66C 109.5 . . ?
H66B C66 H66C 109.5 . . ?
C72 C67 C68 122.0(5) . . ?
C72 C67 C49 118.9(5) . . ?
C68 C67 C49 119.1(5) . . ?
C69 C68 C67 118.1(5) . . ?
C69 C68 C73 120.4(5) . . ?
C67 C68 C73 121.5(5) . . ?
C70 C69 C68 121.3(5) . . ?
C70 C69 H69 119.3 . . ?
C68 C69 H69 119.3 . . ?
C71 C70 C69 120.0(5) . . ?
C71 C70 C74 120.7(6) . . ?
C69 C70 C74 119.3(6) . . ?
C70 C71 C72 121.0(5) . . ?
C70 C71 H71 119.5 . . ?
C72 C71 H71 119.5 . . ?
C67 C72 C71 117.5(5) . . ?
C67 C72 C75 122.5(5) . . ?
C71 C72 C75 120.0(5) . . ?
C68 C73 H73A 109.5 . . ?
C68 C73 H73B 109.5 . . ?
H73A C73 H73B 109.5 . . ?
C68 C73 H73C 109.5 . . ?
H73A C73 H73C 109.5 . . ?
H73B C73 H73C 109.5 . . ?
C70 C74 H74A 109.5 . . ?
C70 C74 H74B 109.5 . . ?
H74A C74 H74B 109.5 . . ?
C70 C74 H74C 109.5 . . ?
H74A C74 H74C 109.5 . . ?
H74B C74 H74C 109.5 . . ?
C72 C75 H75A 109.5 . . ?
C72 C75 H75B 109.5 . . ?
H75A C75 H75B 109.5 . . ?
C72 C75 H75C 109.5 . . ?
H75A C75 H75C 109.5 . . ?
H75B C75 H75C 109.5 . . ?
C51 C76 H76A 109.5 . . ?
C51 C76 H76B 109.5 . . ?
H76A C76 H76B 109.5 . . ?
C51 C76 H76C 109.5 . . ?
H76A C76 H76C 109.5 . . ?
H76B C76 H76C 109.5 . . ?
C78 C77 C52 178.6(6) . . ?
C77 C78 Si4 174.3(5) . . ?
C80 C79 C81 111.9(5) . . ?
C80 C79 Si4 113.6(4) . . ?
C81 C79 Si4 111.3(5) . . ?
C80 C79 H79 106.5 . . ?
C81 C79 H79 106.5 . . ?
Si4 C79 H79 106.5 . . ?
C79 C80 H80A 109.5 . . ?
C79 C80 H80B 109.5 . . ?
H80A C80 H80B 109.5 . . ?
C79 C80 H80C 109.5 . . ?
H80A C80 H80C 109.5 . . ?
H80B C80 H80C 109.5 . . ?
C79 C81 H81A 109.5 . . ?
C79 C81 H81B 109.5 . . ?
H81A C81 H81B 109.5 . . ?
C79 C81 H81C 109.5 . . ?
H81A C81 H81C 109.5 . . ?
H81B C81 H81C 109.5 . . ?
C84 C82 C83 109.8(5) . . ?
C84 C82 Si4 112.8(4) . . ?
C83 C82 Si4 113.9(4) . . ?
C84 C82 H82 106.6 . . ?
C83 C82 H82 106.6 . . ?
Si4 C82 H82 106.6 . . ?
C82 C83 H83A 109.5 . . ?
C82 C83 H83B 109.5 . . ?
H83A C83 H83B 109.5 . . ?
C82 C83 H83C 109.5 . . ?
H83A C83 H83C 109.5 . . ?
H83B C83 H83C 109.5 . . ?
C82 C84 H84A 109.5 . . ?
C82 C84 H84B 109.5 . . ?
H84A C84 H84B 109.5 . . ?
C82 C84 H84C 109.5 . . ?
H84A C84 H84C 109.5 . . ?
H84B C84 H84C 109.5 . . ?
C87 C85 C86 107.4(5) . . ?
C87 C85 Si4 115.5(4) . . ?
C86 C85 Si4 113.4(4) . . ?
C87 C85 H85 106.7 . . ?
C86 C85 H85 106.7 . . ?
Si4 C85 H85 106.7 . . ?
C85 C86 H86A 109.5 . . ?
C85 C86 H86B 109.5 . . ?
H86A C86 H86B 109.5 . . ?
C85 C86 H86C 109.5 . . ?
H86A C86 H86C 109.5 . . ?
H86B C86 H86C 109.5 . . ?
C85 C87 H87A 109.5 . . ?
C85 C87 H87B 109.5 . . ?
H87A C87 H87B 109.5 . . ?
C85 C87 H87C 109.5 . . ?
H87A C87 H87C 109.5 . . ?
H87B C87 H87C 109.5 . . ?
C53 C88 H88A 109.5 . . ?
C53 C88 H88B 109.5 . . ?
H88A C88 H88B 109.5 . . ?
C53 C88 H88C 109.5 . . ?
H88A C88 H88C 109.5 . . ?
H88B C88 H88C 109.5 . . ?
F1 B1 F2 109.8(5) . . ?
F1 B1 N2 109.7(4) . . ?
F2 B1 N2 110.0(4) . . ?
F1 B1 N1 110.1(4) . . ?
F2 B1 N1 110.2(4) . . ?
N2 B1 N1 106.9(4) . . ?
F4 B2 F3 110.4(4) . . ?
F4 B2 N3 110.3(5) . . ?
F3 B2 N3 109.9(4) . . ?
F4 B2 N4 110.5(4) . . ?
F3 B2 N4 109.4(4) . . ?
N3 B2 N4 106.3(4) . . ?

loop_
_geom_bond_atom_site_label_1
_geom_bond_atom_site_label_2
_geom_bond_distance
_geom_bond_site_symmetry_2
_geom_bond_publ_flag
Si1 C12 1.843(5) . ?
Si1 C13 1.882(6) . ?
Si1 C16 1.893(6) . ?
Si1 C19 1.904(6) . ?
Si2 C34 1.842(5) . ?
Si2 C35 1.886(6) . ?
Si2 C38 1.897(6) . ?
Si2 C41 1.907(6) . ?
Si3 C56 1.840(5) . ?
Si3 C57 1.868(6) . ?
Si3 C60 1.892(6) . ?
Si3 C63 1.902(6) . ?
Si4 C78 1.837(6) . ?
Si4 C79 1.876(6) . ?
Si4 C82 1.891(5) . ?
Si4 C85 1.907(6) . ?
F1 B1 1.384(7) . ?
F2 B1 1.387(7) . ?
F3 B2 1.392(7) . ?
F4 B2 1.386(7) . ?
N1 C1 1.328(6) . ?
N1 C4 1.403(6) . ?
N1 B1 1.551(7) . ?
N2 C9 1.335(6) . ?
N2 C6 1.411(6) . ?
N2 B1 1.542(7) . ?
N3 C45 1.333(6) . ?
N3 C48 1.402(6) . ?
N3 B2 1.556(7) . ?
N4 C53 1.341(6) . ?
N4 C50 1.398(6) . ?
N4 B2 1.559(7) . ?
C1 C2 1.414(7) . ?
C1 C10 1.491(7) . ?
C2 C3 1.389(7) . ?
C2 C11 1.437(7) . ?
C3 C4 1.441(7) . ?
C3 C22 1.491(7) . ?
C4 C5 1.381(7) . ?
C5 C6 1.408(7) . ?
C5 C23 1.495(7) . ?
C6 C7 1.415(7) . ?
C7 C8 1.399(7) . ?
C7 C32 1.497(7) . ?
C8 C9 1.420(7) . ?
C8 C33 1.440(7) . ?
C9 C44 1.485(7) . ?
C10 H10A 0.9800 . ?
C10 H10B 0.9800 . ?
C10 H10C 0.9800 . ?
C11 C12 1.202(7) . ?
C13 C14 1.524(8) . ?
C13 C15 1.531(8) . ?
C13 H13 1.0000 . ?
C14 H14A 0.9800 . ?
C14 H14B 0.9800 . ?
C14 H14C 0.9800 . ?
C15 H15A 0.9800 . ?
C15 H15B 0.9800 . ?
C15 H15C 0.9800 . ?
C16 C18 1.520(9) . ?
C16 C17 1.536(8) . ?
C16 H16 1.0000 . ?
C17 H17A 0.9800 . ?
C17 H17B 0.9800 . ?
C17 H17C 0.9800 . ?
C18 H18A 0.9800 . ?
C18 H18B 0.9800 . ?
C18 H18C 0.9800 . ?
C19 C20 1.522(8) . ?
C19 C21 1.526(8) . ?
C19 H19 1.0000 . ?
C20 H20A 0.9800 . ?
C20 H20B 0.9800 . ?
C20 H20C 0.9800 . ?
C21 H21A 0.9800 . ?
C21 H21B 0.9800 . ?
C21 H21C 0.9800 . ?
C22 H22A 0.9800 . ?
C22 H22B 0.9800 . ?
C22 H22C 0.9800 . ?
C23 C24 1.400(7) . ?
C23 C28 1.403(7) . ?
C24 C25 1.367(7) . ?
C24 C29 1.514(8) . ?
C25 C26 1.389(8) . ?
C25 H25 0.9500 . ?
C26 C27 1.399(8) . ?
C26 C30 1.502(7) . ?
C27 C28 1.381(7) . ?
C27 H27 0.9500 . ?
C28 C31 1.528(8) . ?
C29 H29A 0.9800 . ?
C29 H29B 0.9800 . ?
C29 H29C 0.9800 . ?
C30 H30A 0.9800 . ?
C30 H30B 0.9800 . ?
C30 H30C 0.9800 . ?
C31 H31A 0.9800 . ?
C31 H31B 0.9800 . ?
C31 H31C 0.9800 . ?
C32 H32A 0.9800 . ?
C32 H32B 0.9800 . ?
C32 H32C 0.9800 . ?
C33 C34 1.195(7) . ?
C35 C36 1.512(9) . ?
C35 C37 1.520(9) . ?
C35 H35 1.0000 . ?
C36 H36A 0.9800 . ?
C36 H36B 0.9800 . ?
C36 H36C 0.9800 . ?
C37 H37A 0.9800 . ?
C37 H37B 0.9800 . ?
C37 H37C 0.9800 . ?
C38 C40 1.490(9) . ?
C38 C39 1.542(9) . ?
C38 H38 1.0000 . ?
C39 H39A 0.9800 . ?
C39 H39B 0.9800 . ?
C39 H39C 0.9800 . ?
C40 H40A 0.9800 . ?
C40 H40B 0.9800 . ?
C40 H40C 0.9800 . ?
C41 C42 1.519(8) . ?
C41 C43 1.530(8) . ?
C41 H41 1.0000 . ?
C42 H42A 0.9800 . ?
C42 H42B 0.9800 . ?
C42 H42C 0.9800 . ?
C43 H43A 0.9800 . ?
C43 H43B 0.9800 . ?
C43 H43C 0.9800 . ?
C44 H44A 0.9800 . ?
C44 H44B 0.9800 . ?
C44 H44C 0.9800 . ?
C45 C46 1.400(7) . ?
C45 C54 1.500(7) . ?
C46 C47 1.412(7) . ?
C46 C55 1.432(7) . ?
C47 C48 1.416(7) . ?
C47 C66 1.496(7) . ?
C48 C49 1.405(7) . ?
C49 C50 1.385(7) . ?
C49 C67 1.506(7) . ?
C50 C51 1.428(7) . ?
C51 C52 1.389(7) . ?
C51 C76 1.516(7) . ?
C52 C77 1.420(7) . ?
C52 C53 1.422(7) . ?
C53 C88 1.483(7) . ?
C54 H54A 0.9800 . ?
C54 H54B 0.9800 . ?
C54 H54C 0.9800 . ?
C55 C56 1.199(7) . ?
C57 C58 1.517(8) . ?
C57 C59 1.525(9) . ?
C57 H57 1.0000 . ?
C58 H58A 0.9800 . ?
C58 H58B 0.9800 . ?
C58 H58C 0.9800 . ?
C59 H59A 0.9800 . ?
C59 H59B 0.9800 . ?
C59 H59C 0.9800 . ?
C60 C61 1.531(8) . ?
C60 C62 1.541(8) . ?
C60 H60 1.0000 . ?
C61 H61A 0.9800 . ?
C61 H61B 0.9800 . ?
C61 H61C 0.9800 . ?
C62 H62A 0.9800 . ?
C62 H62B 0.9800 . ?
C62 H62C 0.9800 . ?
C63 C65 1.505(8) . ?
C63 C64 1.531(9) . ?
C63 H63 1.0000 . ?
C64 H64A 0.9800 . ?
C64 H64B 0.9800 . ?
C64 H64C 0.9800 . ?
C65 H65A 0.9800 . ?
C65 H65B 0.9800 . ?
C65 H65C 0.9800 . ?
C66 H66A 0.9800 . ?
C66 H66B 0.9800 . ?
C66 H66C 0.9800 . ?
C67 C72 1.401(7) . ?
C67 C68 1.401(7) . ?
C68 C69 1.396(7) . ?
C68 C73 1.477(8) . ?
C69 C70 1.393(8) . ?
C69 H69 0.9500 . ?
C70 C71 1.368(8) . ?
C70 C74 1.524(8) . ?
C71 C72 1.427(7) . ?
C71 H71 0.9500 . ?
C72 C75 1.501(8) . ?
C73 H73A 0.9800 . ?
C73 H73B 0.9800 . ?
C73 H73C 0.9800 . ?
C74 H74A 0.9800 . ?
C74 H74B 0.9800 . ?
C74 H74C 0.9800 . ?
C75 H75A 0.9800 . ?
C75 H75B 0.9800 . ?
C75 H75C 0.9800 . ?
C76 H76A 0.9800 . ?
C76 H76B 0.9800 . ?
C76 H76C 0.9800 . ?
C77 C78 1.217(7) . ?
C79 C80 1.509(9) . ?
C79 C81 1.531(9) . ?
C79 H79 1.0000 . ?
C80 H80A 0.9800 . ?
C80 H80B 0.9800 . ?
C80 H80C 0.9800 . ?
C81 H81A 0.9800 . ?
C81 H81B 0.9800 . ?
C81 H81C 0.9800 . ?
C82 C84 1.530(8) . ?
C82 C83 1.534(8) . ?
C82 H82 1.0000 . ?
C83 H83A 0.9800 . ?
C83 H83B 0.9800 . ?
C83 H83C 0.9800 . ?
C84 H84A 0.9800 . ?
C84 H84B 0.9800 . ?
C84 H84C 0.9800 . ?
C85 C87 1.519(8) . ?
C85 C86 1.535(9) . ?
C85 H85 1.0000 . ?
C86 H86A 0.9800 . ?
C86 H86B 0.9800 . ?
C86 H86C 0.9800 . ?
C87 H87A 0.9800 . ?
C87 H87B 0.9800 . ?
C87 H87C 0.9800 . ?
C88 H88A 0.9800 . ?
C88 H88B 0.9800 . ?
C88 H88C 0.9800 . ?

loop_
_geom_torsion_atom_site_label_1
_geom_torsion_atom_site_label_2
_geom_torsion_atom_site_label_3
_geom_torsion_atom_site_label_4
_geom_torsion
_geom_torsion_site_symmetry_1
_geom_torsion_site_symmetry_2
_geom_torsion_site_symmetry_3
_geom_torsion_site_symmetry_4
_geom_torsion_publ_flag
C4 N1 C1 C2 -0.5(6) . . . . ?
B1 N1 C1 C2 178.2(5) . . . . ?
C4 N1 C1 C10 179.6(5) . . . . ?
B1 N1 C1 C10 -1.7(9) . . . . ?
N1 C1 C2 C3 1.0(6) . . . . ?
C10 C1 C2 C3 -179.1(5) . . . . ?
N1 C1 C2 C11 -179.5(5) . . . . ?
C10 C1 C2 C11 0.4(9) . . . . ?
C1 C2 C3 C4 -1.1(6) . . . . ?
C11 C2 C3 C4 179.4(5) . . . . ?
C1 C2 C3 C22 180.0(5) . . . . ?
C11 C2 C3 C22 0.5(9) . . . . ?
C1 N1 C4 C5 177.9(5) . . . . ?
B1 N1 C4 C5 -0.8(8) . . . . ?
C1 N1 C4 C3 -0.2(6) . . . . ?
B1 N1 C4 C3 -179.0(5) . . . . ?
C2 C3 C4 C5 -177.1(5) . . . . ?
C22 C3 C4 C5 1.8(10) . . . . ?
C2 C3 C4 N1 0.8(6) . . . . ?
C22 C3 C4 N1 179.6(5) . . . . ?
N1 C4 C5 C6 1.8(8) . . . . ?
C3 C4 C5 C6 179.4(5) . . . . ?
N1 C4 C5 C23 -177.0(5) . . . . ?
C3 C4 C5 C23 0.6(9) . . . . ?
C4 C5 C6 N2 1.1(7) . . . . ?
C23 C5 C6 N2 179.9(5) . . . . ?
C4 C5 C6 C7 -178.7(5) . . . . ?
C23 C5 C6 C7 0.1(9) . . . . ?
C9 N2 C6 C5 179.5(5) . . . . ?
B1 N2 C6 C5 -5.2(8) . . . . ?
C9 N2 C6 C7 -0.7(6) . . . . ?
B1 N2 C6 C7 174.6(5) . . . . ?
C5 C6 C7 C8 179.9(5) . . . . ?
N2 C6 C7 C8 0.1(6) . . . . ?
C5 C6 C7 C32 -1.6(10) . . . . ?
N2 C6 C7 C32 178.5(5) . . . . ?
C6 C7 C8 C9 0.4(6) . . . . ?
C32 C7 C8 C9 -178.1(5) . . . . ?
C6 C7 C8 C33 -176.9(5) . . . . ?
C32 C7 C8 C33 4.5(9) . . . . ?
C6 N2 C9 C8 0.9(6) . . . . ?
B1 N2 C9 C8 -174.4(5) . . . . ?
C6 N2 C9 C44 -178.0(5) . . . . ?
B1 N2 C9 C44 6.7(8) . . . . ?
C7 C8 C9 N2 -0.9(6) . . . . ?
C33 C8 C9 N2 176.7(5) . . . . ?
C7 C8 C9 C44 178.1(5) . . . . ?
C33 C8 C9 C44 -4.4(9) . . . . ?
C12 Si1 C13 C14 73.7(5) . . . . ?
C16 Si1 C13 C14 -168.8(4) . . . . ?
C19 Si1 C13 C14 -42.8(5) . . . . ?
C12 Si1 C13 C15 -50.8(5) . . . . ?
C16 Si1 C13 C15 66.7(5) . . . . ?
C19 Si1 C13 C15 -167.3(4) . . . . ?
C12 Si1 C16 C18 156.5(4) . . . . ?
C13 Si1 C16 C18 37.5(5) . . . . ?
C19 Si1 C16 C18 -87.3(5) . . . . ?
C12 Si1 C16 C17 32.1(5) . . . . ?
C13 Si1 C16 C17 -87.0(5) . . . . ?
C19 Si1 C16 C17 148.3(4) . . . . ?
C4 C5 C23 C24 84.9(6) . . . . ?
C6 C5 C23 C24 -94.0(6) . . . . ?
C4 C5 C23 C28 -92.0(6) . . . . ?
C6 C5 C23 C28 89.1(6) . . . . ?
C28 C23 C24 C25 -0.7(8) . . . . ?
C5 C23 C24 C25 -177.6(5) . . . . ?
C28 C23 C24 C29 178.5(5) . . . . ?
C5 C23 C24 C29 1.6(7) . . . . ?
C23 C24 C25 C26 0.5(8) . . . . ?
C29 C24 C25 C26 -178.7(5) . . . . ?
C24 C25 C26 C27 -0.5(8) . . . . ?
C24 C25 C26 C30 179.5(5) . . . . ?
C25 C26 C27 C28 0.9(8) . . . . ?
C30 C26 C27 C28 -179.2(5) . . . . ?
C26 C27 C28 C23 -1.1(8) . . . . ?
C26 C27 C28 C31 -179.7(5) . . . . ?
C24 C23 C28 C27 1.0(7) . . . . ?
C5 C23 C28 C27 177.8(5) . . . . ?
C24 C23 C28 C31 179.5(5) . . . . ?
C5 C23 C28 C31 -3.6(7) . . . . ?
C34 Si2 C35 C36 -69.4(5) . . . . ?
C38 Si2 C35 C36 173.2(4) . . . . ?
C41 Si2 C35 C36 47.9(5) . . . . ?
C34 Si2 C35 C37 57.4(5) . . . . ?
C38 Si2 C35 C37 -60.1(5) . . . . ?
C41 Si2 C35 C37 174.6(5) . . . . ?
C34 Si2 C38 C40 99.4(5) . . . . ?
C35 Si2 C38 C40 -142.2(5) . . . . ?
C41 Si2 C38 C40 -17.0(6) . . . . ?
C34 Si2 C38 C39 -27.4(6) . . . . ?
C35 Si2 C38 C39 91.1(6) . . . . ?
C41 Si2 C38 C39 -143.7(5) . . . . ?
C48 N3 C45 C46 0.4(6) . . . . ?
B2 N3 C45 C46 177.3(5) . . . . ?
C48 N3 C45 C54 -179.7(5) . . . . ?
B2 N3 C45 C54 -2.7(8) . . . . ?
N3 C45 C46 C47 -0.7(6) . . . . ?
C54 C45 C46 C47 179.4(5) . . . . ?
N3 C45 C46 C55 179.4(5) . . . . ?
C54 C45 C46 C55 -0.5(9) . . . . ?
C45 C46 C47 C48 0.7(6) . . . . ?
C55 C46 C47 C48 -179.4(5) . . . . ?
C45 C46 C47 C66 -179.0(5) . . . . ?
C55 C46 C47 C66 0.9(9) . . . . ?
C45 N3 C48 C49 -179.7(5) . . . . ?
B2 N3 C48 C49 3.3(8) . . . . ?
C45 N3 C48 C47 0.0(6) . . . . ?
B2 N3 C48 C47 -176.9(5) . . . . ?
C46 C47 C48 N3 -0.4(6) . . . . ?
C66 C47 C48 N3 179.2(5) . . . . ?
C46 C47 C48 C49 179.3(5) . . . . ?
C66 C47 C48 C49 -1.1(10) . . . . ?
N3 C48 C49 C50 -0.3(8) . . . . ?
C47 C48 C49 C50 180.0(5) . . . . ?
N3 C48 C49 C67 178.7(4) . . . . ?
C47 C48 C49 C67 -1.1(9) . . . . ?
C48 C49 C50 N4 -1.3(8) . . . . ?
C67 C49 C50 N4 179.8(5) . . . . ?
C48 C49 C50 C51 178.4(5) . . . . ?
C67 C49 C50 C51 -0.5(9) . . . . ?
C53 N4 C50 C49 -179.1(5) . . . . ?
B2 N4 C50 C49 0.0(8) . . . . ?
C53 N4 C50 C51 1.1(6) . . . . ?
B2 N4 C50 C51 -179.8(5) . . . . ?
C49 C50 C51 C52 -179.3(5) . . . . ?
N4 C50 C51 C52 0.5(6) . . . . ?
C49 C50 C51 C76 0.1(10) . . . . ?
N4 C50 C51 C76 179.9(5) . . . . ?
C50 C51 C52 C77 178.5(5) . . . . ?
C76 C51 C52 C77 -1.0(9) . . . . ?
C50 C51 C52 C53 -1.7(6) . . . . ?
C76 C51 C52 C53 178.8(5) . . . . ?
C50 N4 C53 C52 -2.1(6) . . . . ?
B2 N4 C53 C52 178.7(5) . . . . ?
C50 N4 C53 C88 175.7(5) . . . . ?
B2 N4 C53 C88 -3.4(8) . . . . ?
C51 C52 C53 N4 2.4(6) . . . . ?
C77 C52 C53 N4 -177.7(5) . . . . ?
C51 C52 C53 C88 -175.4(5) . . . . ?
C77 C52 C53 C88 4.5(9) . . . . ?
C56 Si3 C57 C58 -70.9(5) . . . . ?
C60 Si3 C57 C58 171.2(5) . . . . ?
C63 Si3 C57 C58 45.3(5) . . . . ?
C56 Si3 C57 C59 54.5(5) . . . . ?
C60 Si3 C57 C59 -63.4(5) . . . . ?
C63 Si3 C57 C59 170.7(4) . . . . ?
C56 Si3 C60 C61 -155.2(4) . . . . ?
C57 Si3 C60 C61 -35.9(5) . . . . ?
C63 Si3 C60 C61 89.0(5) . . . . ?
C56 Si3 C60 C62 -31.8(5) . . . . ?
C57 Si3 C60 C62 87.6(5) . . . . ?
C63 Si3 C60 C62 -147.6(4) . . . . ?
C50 C49 C67 C72 -86.8(6) . . . . ?
C48 C49 C67 C72 94.2(6) . . . . ?
C50 C49 C67 C68 93.7(6) . . . . ?
C48 C49 C67 C68 -85.3(6) . . . . ?
C72 C67 C68 C69 -0.1(8) . . . . ?
C49 C67 C68 C69 179.3(5) . . . . ?
C72 C67 C68 C73 179.9(5) . . . . ?
C49 C67 C68 C73 -0.6(8) . . . . ?
C67 C68 C69 C70 -0.8(8) . . . . ?
C73 C68 C69 C70 179.2(5) . . . . ?
C68 C69 C70 C71 0.8(8) . . . . ?
C68 C69 C70 C74 -179.8(5) . . . . ?
C69 C70 C71 C72 0.2(8) . . . . ?
C74 C70 C71 C72 -179.2(5) . . . . ?
C68 C67 C72 C71 1.0(8) . . . . ?
C49 C67 C72 C71 -178.5(5) . . . . ?
C68 C67 C72 C75 -179.6(5) . . . . ?
C49 C67 C72 C75 0.9(8) . . . . ?
C70 C71 C72 C67 -1.0(8) . . . . ?
C70 C71 C72 C75 179.6(5) . . . . ?
C78 Si4 C79 C80 68.4(5) . . . . ?
C82 Si4 C79 C80 -49.4(5) . . . . ?
C85 Si4 C79 C80 -174.7(4) . . . . ?
C78 Si4 C79 C81 -59.0(5) . . . . ?
C82 Si4 C79 C81 -176.8(4) . . . . ?
C85 Si4 C79 C81 57.9(5) . . . . ?
C78 Si4 C82 C84 -164.0(4) . . . . ?
C79 Si4 C82 C84 -45.2(5) . . . . ?
C85 Si4 C82 C84 77.7(5) . . . . ?
C78 Si4 C82 C83 -38.0(5) . . . . ?
C79 Si4 C82 C83 80.8(5) . . . . ?
C85 Si4 C82 C83 -156.2(4) . . . . ?
C9 N2 B1 F1 60.7(6) . . . . ?
C6 N2 B1 F1 -113.8(5) . . . . ?
C9 N2 B1 F2 -60.3(7) . . . . ?
C6 N2 B1 F2 125.2(5) . . . . ?
C9 N2 B1 N1 -180.0(5) . . . . ?
C6 N2 B1 N1 5.5(7) . . . . ?
C1 N1 B1 F1 -61.9(7) . . . . ?
C4 N1 B1 F1 116.6(5) . . . . ?
C1 N1 B1 F2 59.4(7) . . . . ?
C4 N1 B1 F2 -122.1(5) . . . . ?
C1 N1 B1 N2 179.0(5) . . . . ?
C4 N1 B1 N2 -2.5(7) . . . . ?
C45 N3 B2 F4 -60.6(6) . . . . ?
C48 N3 B2 F4 115.8(5) . . . . ?
C45 N3 B2 F3 61.3(7) . . . . ?
C48 N3 B2 F3 -122.3(5) . . . . ?
C45 N3 B2 N4 179.6(5) . . . . ?
C48 N3 B2 N4 -4.0(7) . . . . ?
C53 N4 B2 F4 61.7(7) . . . . ?
C50 N4 B2 F4 -117.3(5) . . . . ?
C53 N4 B2 F3 -60.0(6) . . . . ?
C50 N4 B2 F3 121.0(5) . . . . ?
C53 N4 B2 N3 -178.6(5) . . . . ?
C50 N4 B2 N3 2.3(7) . . . . ?
